data_4321606
loop_
_publ_author_name
'Barrett E. Eichler'
'Philip P. Power'

_publ_section_title
;
 Characterization of the Sterically Encumbered Terphenyl-Substituted
 Species 2,6-Trip2H3C6\"Sn-Sn(Me)2C6H3-2,6-Trip2, an Unsymmetric, Group 14
 Element, Methylmethylene, Valence Isomer of an Alkene, Its Related
 Lithium Derivative 2,6-Trip2H3C6(Me)2Sn-Sn(Li)(Me)C6H3-2,6-Trip2, and the
 Monomer Sn(t-Bu)C6H3-2,6-Trip2 (Trip = C6H2-2,4,6-i-Pr3)
;
_journal_name_full 'Inorganic Chemistry'
_journal_page_first 5444
_journal_page_last 5449
_journal_paper_doi 10.1021/ic0005137
_journal_volume 39
_journal_year 2000
_chemical_formula_sum 'C78 H114 Li Sn2'
_chemical_formula_weight 1296.11
_chemical_name_common Bert*Me2Sn-Sn(Li)Bert*Me.0.5hexane
_chemical_name_systematic
; 
 ? 
;
_space_group_IT_number 2
_symmetry_cell_setting triclinic
_symmetry_space_group_name_Hall '-P 1'
_symmetry_space_group_name_H-M 'P -1'
_atom_sites_solution_hydrogens geom
_atom_sites_solution_primary direct
_atom_sites_solution_secondary difmap
_audit_creation_method SHELXL-97
_cell_angle_alpha 67.0830(10)
_cell_angle_beta 74.6330(10)
_cell_angle_gamma 72.6540(10)
_cell_formula_units_Z 2
_cell_length_a 14.4163(6)
_cell_length_b 15.9717(7)
_cell_length_c 19.0328(8)
_cell_measurement_reflns_used 4319
_cell_measurement_temperature 90(2)
_cell_measurement_theta_max 26.68
_cell_measurement_theta_min 2.28
_cell_volume 3797.2(3)
_computing_cell_refinement 'Bruker SMART'
_computing_data_collection 'Bruker SMART'
_computing_data_reduction 'Bruker SHELXTL v. 5.10'
_computing_molecular_graphics 'XP, Bruker SHELXTL v. 5.10'
_computing_publication_material 'XCIF, Bruker SHELXTL v. 5.10'
_computing_structure_refinement 'XL, Bruker SHELXTL v. 5.10'
_computing_structure_solution 'XS, Bruker SHELXTL v. 5.10'
_diffrn_ambient_temperature 90(2)
_diffrn_measured_fraction_theta_full 0.946
_diffrn_measured_fraction_theta_max 0.946
_diffrn_measurement_device_type 'Bruker SMART 1000'
_diffrn_measurement_method /w
_diffrn_radiation_monochromator graphite
_diffrn_radiation_source 'normal-focus sealed tube'
_diffrn_radiation_type MoK\a
_diffrn_radiation_wavelength 0.71073
_diffrn_reflns_av_R_equivalents 0.0750
_diffrn_reflns_av_sigmaI/netI 0.1347
_diffrn_reflns_limit_h_max 21
_diffrn_reflns_limit_h_min -20
_diffrn_reflns_limit_k_max 23
_diffrn_reflns_limit_k_min -21
_diffrn_reflns_limit_l_max 27
_diffrn_reflns_limit_l_min 0
_diffrn_reflns_number 55672
_diffrn_reflns_theta_full 31.64
_diffrn_reflns_theta_max 31.64
_diffrn_reflns_theta_min 1.51
_diffrn_standards_decay_% <0.01
_diffrn_standards_number '50 frames remeasured'
_exptl_absorpt_coefficient_mu 0.695
_exptl_absorpt_correction_T_max 0.9338
_exptl_absorpt_correction_T_min 0.8910
_exptl_absorpt_correction_type empirical
_exptl_absorpt_process_details
;SADABS: an empirical absorption program by G. M. Sheldrick
 using the method described by Blessing, R. H.; Acta Cryst.
 A51, 1995, 33.
;
_exptl_crystal_colour yellow
_exptl_crystal_density_diffrn 1.134
_exptl_crystal_density_method 'not measured'
_exptl_crystal_description block
_exptl_crystal_F_000 1370
_exptl_crystal_size_max 0.17
_exptl_crystal_size_mid 0.14
_exptl_crystal_size_min 0.10
_refine_diff_density_max 1.045
_refine_diff_density_min -0.573
_refine_diff_density_rms 0.123
_refine_ls_extinction_method none
_refine_ls_goodness_of_fit_ref 0.847
_refine_ls_hydrogen_treatment constr
_refine_ls_matrix_type full
_refine_ls_number_parameters 757
_refine_ls_number_reflns 24213
_refine_ls_number_restraints 0
_refine_ls_restrained_S_all 0.847
_refine_ls_R_factor_all 0.1149
_refine_ls_R_factor_gt 0.0509
_refine_ls_shift/su_max 0.009
_refine_ls_shift/su_mean 0.000
_refine_ls_structure_factor_coef Fsqd
_refine_ls_weighting_details 'calc w=1/[\s^2^(Fo^2^)+(0.0640P)^2^+0.0000P] where P=(Fo^2^+2Fc^2^)/3'
_refine_ls_weighting_scheme calc
_refine_ls_wR_factor_gt 0.1139
_refine_ls_wR_factor_ref 0.1337
_reflns_number_gt 13365
_reflns_number_total 24213
_reflns_threshold_expression >2sigma(I)
_cod_data_source_file ic0005137_2.cif
_cod_data_source_block be28
_cod_original_formula_sum 'C78 H114 Li1 Sn2'
_cod_database_code 4321606

loop_
_symmetry_equiv_pos_as_xyz
'x, y, z'
'-x, -y, -z'

loop_
_atom_site_label
_atom_site_type_symbol
_atom_site_fract_x
_atom_site_fract_y
_atom_site_fract_z
_atom_site_U_iso_or_equiv
_atom_site_adp_type
_atom_site_occupancy
_atom_site_symmetry_multiplicity
_atom_site_calc_flag
_atom_site_refinement_flags
_atom_site_disorder_assembly
_atom_site_disorder_group
Sn1 Sn 0.261245(17) 0.822415(17) 0.288055(15) 0.01815(7) Uani 1 1 d . . .
Sn2 Sn 0.146673(17) 0.753747(18) 0.230212(15) 0.01873(7) Uani 1 1 d . . .
Li1 Li 0.2288(6) 1.0082(5) 0.2484(5) 0.042(2) Uani 1 1 d . . .
C1 C 0.4230(3) 0.7562(3) 0.2897(2) 0.0186(7) Uani 1 1 d . . .
C2 C 0.4723(3) 0.8074(3) 0.3079(2) 0.0187(7) Uani 1 1 d . . .
C3 C 0.5703(3) 0.7730(3) 0.3195(2) 0.0229(8) Uani 1 1 d . . .
H3A H 0.6011 0.8084 0.3329 0.028 Uiso 1 1 calc R . .
C4 C 0.6225(3) 0.6893(3) 0.3120(2) 0.0249(8) Uani 1 1 d . . .
H4A H 0.6887 0.6658 0.3208 0.030 Uiso 1 1 calc R . .
C5 C 0.5771(3) 0.6394(3) 0.2912(2) 0.0254(8) Uani 1 1 d . . .
H5A H 0.6131 0.5818 0.2846 0.030 Uiso 1 1 calc R . .
C6 C 0.4788(3) 0.6723(3) 0.2797(2) 0.0205(8) Uani 1 1 d . . .
C7 C 0.4423(3) 0.6140(3) 0.2521(2) 0.0225(8) Uani 1 1 d . . .
C8 C 0.4143(3) 0.5310(3) 0.3043(3) 0.0281(9) Uani 1 1 d . . .
C9 C 0.3920(3) 0.4742(3) 0.2744(3) 0.0370(11) Uani 1 1 d . . .
H9A H 0.3741 0.4177 0.3093 0.044 Uiso 1 1 calc R . .
C10 C 0.3945(3) 0.4953(3) 0.1977(3) 0.0369(11) Uani 1 1 d . . .
C11 C 0.4217(3) 0.5779(3) 0.1462(3) 0.0375(11) Uani 1 1 d . . .
H11A H 0.4231 0.5941 0.0924 0.045 Uiso 1 1 calc R . .
C12 C 0.4470(3) 0.6372(3) 0.1729(3) 0.0282(9) Uani 1 1 d . . .
C13 C 0.4247(3) 0.9032(2) 0.3127(2) 0.0173(7) Uani 1 1 d . . .
C14 C 0.3905(3) 0.9148(3) 0.3854(2) 0.0217(8) Uani 1 1 d . . .
C15 C 0.3467(3) 1.0044(3) 0.3882(3) 0.0293(9) Uani 1 1 d . . .
H15A H 0.3237 1.0122 0.4374 0.035 Uiso 1 1 calc R . .
C16 C 0.3355(3) 1.0813(3) 0.3232(3) 0.0305(10) Uani 1 1 d . . .
C17 C 0.3714(3) 1.0689(3) 0.2508(2) 0.0267(9) Uani 1 1 d . . .
H17A H 0.3884 1.1240 0.2057 0.032 Uiso 1 1 calc R . .
C18 C 0.4169(3) 0.9806(3) 0.2449(2) 0.0209(8) Uani 1 1 d . . .
C19 C 0.4593(3) 0.9688(3) 0.1662(2) 0.0237(8) Uani 1 1 d . . .
H19A H 0.4543 0.9057 0.1708 0.028 Uiso 1 1 calc R . .
C20 C 0.5684(3) 0.9714(4) 0.1447(3) 0.0401(12) Uani 1 1 d . . .
H20A H 0.6032 0.9251 0.1864 0.060 Uiso 1 1 calc R . .
H20B H 0.5756 1.0336 0.1372 0.060 Uiso 1 1 calc R . .
H20C H 0.5966 0.9572 0.0967 0.060 Uiso 1 1 calc R . .
C21 C 0.4046(3) 1.0405(3) 0.1010(2) 0.0305(9) Uani 1 1 d . . .
H21A H 0.3347 1.0383 0.1150 0.046 Uiso 1 1 calc R . .
H21B H 0.4329 1.0261 0.0531 0.046 Uiso 1 1 calc R . .
H21C H 0.4113 1.1030 0.0932 0.046 Uiso 1 1 calc R . .
C22 C 0.2904(4) 1.1778(3) 0.3307(3) 0.0413(12) Uani 1 1 d . . .
H22A H 0.2843 1.2239 0.2777 0.050 Uiso 1 1 calc R . .
C23 C 0.1870(4) 1.1837(4) 0.3805(3) 0.0543(15) Uani 1 1 d . . .
H23A H 0.1610 1.2466 0.3832 0.081 Uiso 1 1 calc R . .
H23B H 0.1910 1.1385 0.4328 0.081 Uiso 1 1 calc R . .
H23C H 0.1431 1.1695 0.3572 0.081 Uiso 1 1 calc R . .
C24 C 0.3557(5) 1.2048(4) 0.3637(3) 0.0589(16) Uani 1 1 d . . .
H24A H 0.4215 1.2015 0.3318 0.088 Uiso 1 1 calc R . .
H24B H 0.3607 1.1620 0.4167 0.088 Uiso 1 1 calc R . .
H24C H 0.3278 1.2685 0.3643 0.088 Uiso 1 1 calc R . .
C25 C 0.4033(3) 0.8356(3) 0.4607(2) 0.0256(8) Uani 1 1 d . . .
H25A H 0.4190 0.7759 0.4500 0.031 Uiso 1 1 calc R . .
C26 C 0.3103(3) 0.8364(3) 0.5230(3) 0.0361(10) Uani 1 1 d . . .
H26A H 0.2547 0.8353 0.5031 0.054 Uiso 1 1 calc R . .
H26B H 0.2953 0.8929 0.5364 0.054 Uiso 1 1 calc R . .
H26C H 0.3216 0.7814 0.5692 0.054 Uiso 1 1 calc R . .
C27 C 0.4896(3) 0.8371(3) 0.4915(3) 0.0366(10) Uani 1 1 d . . .
H27A H 0.5490 0.8362 0.4519 0.055 Uiso 1 1 calc R . .
H27B H 0.5008 0.7823 0.5379 0.055 Uiso 1 1 calc R . .
H27C H 0.4749 0.8938 0.5047 0.055 Uiso 1 1 calc R . .
C28 C 0.4110(3) 0.5021(3) 0.3906(3) 0.0338(10) Uani 1 1 d . . .
H28A H 0.4086 0.5584 0.4026 0.041 Uiso 1 1 calc R . .
C29 C 0.5040(3) 0.4289(4) 0.4158(4) 0.0651(19) Uani 1 1 d . . .
H29A H 0.5627 0.4529 0.3853 0.098 Uiso 1 1 calc R . .
H29B H 0.5059 0.3716 0.4074 0.098 Uiso 1 1 calc R . .
H29C H 0.5027 0.4154 0.4709 0.098 Uiso 1 1 calc R . .
C30 C 0.3217(3) 0.4623(3) 0.4393(3) 0.0409(11) Uani 1 1 d . . .
H30A H 0.2613 0.5076 0.4241 0.061 Uiso 1 1 calc R . .
H30B H 0.3214 0.4490 0.4942 0.061 Uiso 1 1 calc R . .
H30C H 0.3248 0.4046 0.4310 0.061 Uiso 1 1 calc R . .
C31 C 0.3636(4) 0.4329(4) 0.1692(4) 0.0546(16) Uani 1 1 d . . .
H31A H 0.3915 0.3686 0.2025 0.065 Uiso 1 1 calc R . .
C32 C 0.4064(7) 0.4332(6) 0.0926(4) 0.104(3) Uani 1 1 d . . .
H32A H 0.4778 0.4265 0.0851 0.156 Uiso 1 1 calc R . .
H32B H 0.3779 0.4921 0.0554 0.156 Uiso 1 1 calc R . .
H32C H 0.3929 0.3812 0.0847 0.156 Uiso 1 1 calc R . .
C33 C 0.2538(5) 0.4419(5) 0.1937(5) 0.085(2) Uani 1 1 d . . .
H33A H 0.2328 0.4014 0.1762 0.127 Uiso 1 1 calc R . .
H33B H 0.2201 0.5067 0.1704 0.127 Uiso 1 1 calc R . .
H33C H 0.2372 0.4236 0.2502 0.127 Uiso 1 1 calc R . .
C34 C 0.4843(4) 0.7227(3) 0.1147(3) 0.0400(12) Uani 1 1 d . . .
H34A H 0.4858 0.7610 0.1451 0.048 Uiso 1 1 calc R . .
C35 C 0.5866(4) 0.6979(5) 0.0754(4) 0.092(3) Uani 1 1 d . . .
H35A H 0.6290 0.6592 0.1143 0.137 Uiso 1 1 calc R . .
H35B H 0.6104 0.7549 0.0436 0.137 Uiso 1 1 calc R . .
H35C H 0.5880 0.6632 0.0424 0.137 Uiso 1 1 calc R . .
C36 C 0.4212(4) 0.7840(5) 0.0558(5) 0.115(4) Uani 1 1 d . . .
H36A H 0.3542 0.8033 0.0816 0.172 Uiso 1 1 calc R . .
H36B H 0.4197 0.7500 0.0231 0.172 Uiso 1 1 calc R . .
H36C H 0.4482 0.8392 0.0236 0.172 Uiso 1 1 calc R . .
C37 C -0.0069(3) 0.8395(2) 0.2304(2) 0.0165(7) Uani 1 1 d . . .
C38 C -0.0875(3) 0.8001(3) 0.2398(2) 0.0177(7) Uani 1 1 d . . .
C39 C -0.1777(3) 0.8560(3) 0.2204(2) 0.0196(7) Uani 1 1 d . . .
H39A H -0.2299 0.8276 0.2263 0.023 Uiso 1 1 calc R . .
C40 C -0.1931(3) 0.9520(3) 0.1926(2) 0.0232(8) Uani 1 1 d . . .
H40A H -0.2540 0.9896 0.1771 0.028 Uiso 1 1 calc R . .
C41 C -0.1182(3) 0.9922(3) 0.1878(2) 0.0220(8) Uani 1 1 d . . .
H41A H -0.1289 1.0582 0.1711 0.026 Uiso 1 1 calc R . .
C42 C -0.0270(3) 0.9378(3) 0.2070(2) 0.0171(7) Uani 1 1 d . . .
C43 C 0.0402(2) 0.9968(2) 0.2025(2) 0.0165(7) Uani 1 1 d . . .
C44 C 0.0325(3) 1.0228(3) 0.2672(2) 0.0195(7) Uani 1 1 d . . .
C45 C 0.0665(3) 1.1007(3) 0.2558(2) 0.0226(8) Uani 1 1 d . . .
H45A H 0.0427 1.1302 0.2969 0.027 Uiso 1 1 calc R . .
C46 C 0.1109(3) 1.1525(3) 0.1826(2) 0.0231(8) Uani 1 1 d . . .
C47 C 0.1283(3) 1.1178(3) 0.1230(2) 0.0206(7) Uani 1 1 d . . .
H47A H 0.1661 1.1464 0.0749 0.025 Uiso 1 1 calc R . .
C48 C 0.0921(2) 1.0423(2) 0.1312(2) 0.0175(7) Uani 1 1 d . . .
C49 C -0.0883(2) 0.6977(3) 0.2772(2) 0.0186(7) Uani 1 1 d . . .
C50 C -0.0987(2) 0.6582(3) 0.3584(2) 0.0189(7) Uani 1 1 d . . .
C51 C -0.1109(3) 0.5665(3) 0.3932(2) 0.0205(7) Uani 1 1 d . . .
H51A H -0.1182 0.5393 0.4479 0.025 Uiso 1 1 calc R . .
C52 C -0.1127(3) 0.5141(3) 0.3506(2) 0.0215(8) Uani 1 1 d . . .
C53 C -0.1016(3) 0.5540(3) 0.2716(2) 0.0230(8) Uani 1 1 d . . .
H53A H -0.1025 0.5182 0.2420 0.028 Uiso 1 1 calc R . .
C54 C -0.0891(3) 0.6447(3) 0.2331(2) 0.0198(7) Uani 1 1 d . . .
C55 C -0.0804(3) 0.6855(3) 0.1460(2) 0.0251(8) Uani 1 1 d . . .
H55A H -0.0598 0.7460 0.1282 0.030 Uiso 1 1 calc R . .
C56 C -0.1817(3) 0.7056(3) 0.1218(3) 0.0352(10) Uani 1 1 d . . .
H56A H -0.2308 0.7467 0.1475 0.053 Uiso 1 1 calc R . .
H56B H -0.2023 0.6469 0.1371 0.053 Uiso 1 1 calc R . .
H56C H -0.1759 0.7359 0.0656 0.053 Uiso 1 1 calc R . .
C57 C -0.0032(4) 0.6219(3) 0.1056(3) 0.0378(11) Uani 1 1 d . . .
H57A H 0.0607 0.6099 0.1207 0.057 Uiso 1 1 calc R . .
H57B H 0.0021 0.6523 0.0494 0.057 Uiso 1 1 calc R . .
H57C H -0.0231 0.5629 0.1210 0.057 Uiso 1 1 calc R . .
C58 C -0.1321(3) 0.4161(3) 0.3925(2) 0.0282(9) Uani 1 1 d . . .
H58A H -0.1252 0.3971 0.4478 0.034 Uiso 1 1 calc R . .
C59 C -0.2387(3) 0.4181(3) 0.3904(3) 0.0382(11) Uani 1 1 d . . .
H59A H -0.2516 0.3555 0.4177 0.057 Uiso 1 1 calc R . .
H59B H -0.2478 0.4389 0.3365 0.057 Uiso 1 1 calc R . .
H59C H -0.2845 0.4613 0.4156 0.057 Uiso 1 1 calc R . .
C60 C -0.0593(4) 0.3455(3) 0.3587(3) 0.0510(14) Uani 1 1 d . . .
H60A H 0.0079 0.3453 0.3610 0.076 Uiso 1 1 calc R . .
H60B H -0.0658 0.3621 0.3047 0.076 Uiso 1 1 calc R . .
H60C H -0.0728 0.2835 0.3885 0.076 Uiso 1 1 calc R . .
C61 C -0.1022(3) 0.7144(3) 0.4076(2) 0.0225(8) Uani 1 1 d . . .
H61A H -0.0596 0.7603 0.3767 0.027 Uiso 1 1 calc R . .
C62 C -0.2066(3) 0.7698(3) 0.4248(2) 0.0324(10) Uani 1 1 d . . .
H62A H -0.2314 0.8076 0.3762 0.049 Uiso 1 1 calc R . .
H62B H -0.2060 0.8107 0.4519 0.049 Uiso 1 1 calc R . .
H62C H -0.2496 0.7268 0.4575 0.049 Uiso 1 1 calc R . .
C63 C -0.0628(3) 0.6562(3) 0.4829(2) 0.0306(9) Uani 1 1 d . . .
H63A H 0.0046 0.6214 0.4715 0.046 Uiso 1 1 calc R . .
H63B H -0.1050 0.6125 0.5158 0.046 Uiso 1 1 calc R . .
H63C H -0.0626 0.6974 0.5099 0.046 Uiso 1 1 calc R . .
C64 C -0.0173(3) 0.9716(3) 0.3466(2) 0.0258(8) Uani 1 1 d . . .
H64A H -0.0159 0.9082 0.3476 0.031 Uiso 1 1 calc R . .
C65 C 0.0344(3) 0.9589(3) 0.4118(2) 0.0323(10) Uani 1 1 d . . .
H65A H 0.1037 0.9273 0.4017 0.048 Uiso 1 1 calc R . .
H65B H 0.0019 0.9212 0.4612 0.048 Uiso 1 1 calc R . .
H65C H 0.0309 1.0200 0.4142 0.048 Uiso 1 1 calc R . .
C66 C -0.1261(3) 1.0208(4) 0.3624(3) 0.0457(13) Uani 1 1 d . . .
H66A H -0.1592 1.0288 0.3207 0.069 Uiso 1 1 calc R . .
H66B H -0.1300 1.0820 0.3647 0.069 Uiso 1 1 calc R . .
H66C H -0.1585 0.9831 0.4118 0.069 Uiso 1 1 calc R . .
C67 C 0.1276(4) 1.2477(3) 0.1689(3) 0.0337(10) Uani 1 1 d . . .
H67A H 0.1456 1.2455 0.2170 0.040 Uiso 1 1 calc R . .
C68 C 0.2086(4) 1.2782(3) 0.1018(3) 0.0439(12) Uani 1 1 d . . .
H68A H 0.2708 1.2325 0.1107 0.066 Uiso 1 1 calc R . .
H68B H 0.2159 1.3391 0.0976 0.066 Uiso 1 1 calc R . .
H68C H 0.1914 1.2828 0.0538 0.066 Uiso 1 1 calc R . .
C69 C 0.0311(4) 1.3195(3) 0.1558(3) 0.0514(14) Uani 1 1 d . . .
H69A H 0.0407 1.3811 0.1474 0.077 Uiso 1 1 calc R . .
H69B H -0.0198 1.3026 0.2013 0.077 Uiso 1 1 calc R . .
H69C H 0.0104 1.3209 0.1102 0.077 Uiso 1 1 calc R . .
C70 C 0.1038(3) 1.0163(3) 0.0604(2) 0.0201(7) Uani 1 1 d . . .
H70A H 0.0825 0.9562 0.0778 0.024 Uiso 1 1 calc R . .
C71 C 0.2111(3) 1.0018(3) 0.0192(2) 0.0277(9) Uani 1 1 d . . .
H71A H 0.2528 0.9538 0.0555 0.042 Uiso 1 1 calc R . .
H71B H 0.2331 1.0604 0.0001 0.042 Uiso 1 1 calc R . .
H71C H 0.2159 0.9817 -0.0245 0.042 Uiso 1 1 calc R . .
C72 C 0.0363(3) 1.0906(3) 0.0048(2) 0.0266(9) Uani 1 1 d . . .
H72A H -0.0319 1.0987 0.0321 0.040 Uiso 1 1 calc R . .
H72B H 0.0406 1.0708 -0.0389 0.040 Uiso 1 1 calc R . .
H72C H 0.0572 1.1499 -0.0145 0.040 Uiso 1 1 calc R . .
C73 C 0.2113(3) 0.7354(3) 0.4068(2) 0.0307(9) Uani 1 1 d . . .
H73A H 0.2410 0.7448 0.4432 0.046 Uiso 1 1 calc R . .
H73B H 0.2313 0.6697 0.4107 0.046 Uiso 1 1 calc R . .
H73C H 0.1393 0.7531 0.4194 0.046 Uiso 1 1 calc R . .
C74 C 0.1395(3) 0.6112(3) 0.2994(3) 0.0316(10) Uani 1 1 d . . .
H74A H 0.0998 0.5896 0.2782 0.047 Uiso 1 1 calc R . .
H74B H 0.1093 0.6075 0.3528 0.047 Uiso 1 1 calc R . .
H74C H 0.2063 0.5719 0.2986 0.047 Uiso 1 1 calc R . .
C75 C 0.1724(3) 0.7529(3) 0.1128(3) 0.0340(10) Uani 1 1 d . . .
H75A H 0.1230 0.7257 0.1076 0.051 Uiso 1 1 calc R . .
H75B H 0.2384 0.7157 0.1014 0.051 Uiso 1 1 calc R . .
H75C H 0.1673 0.8169 0.0764 0.051 Uiso 1 1 calc R . .
C76 C 0.7232(10) 0.4381(8) 0.1617(10) 0.081(5) Uani 0.50 1 d P . .
H76A H 0.7424 0.4766 0.1825 0.122 Uiso 0.50 1 calc PR . .
H76B H 0.6661 0.4742 0.1360 0.122 Uiso 0.50 1 calc PR . .
H76C H 0.7783 0.4188 0.1242 0.122 Uiso 0.50 1 calc PR . .
C77 C 0.6994(8) 0.3614(9) 0.2205(7) 0.058(3) Uani 0.50 1 d P . .
H77A H 0.6452 0.3825 0.2585 0.069 Uiso 0.50 1 calc PR . .
H77B H 0.7572 0.3273 0.2469 0.069 Uiso 0.50 1 calc PR . .
C78 C 0.6689(8) 0.2954(6) 0.1988(7) 0.047(3) Uani 0.50 1 d P . .
H78A H 0.7220 0.2751 0.1599 0.057 Uiso 0.50 1 calc PR . .
H78B H 0.6094 0.3283 0.1743 0.057 Uiso 0.50 1 calc PR . .
C79 C 0.6470(7) 0.2116(7) 0.2653(6) 0.044(3) Uani 0.50 1 d P . .
H79A H 0.5959 0.2327 0.3049 0.052 Uiso 0.50 1 calc PR . .
H79B H 0.7073 0.1784 0.2886 0.052 Uiso 0.50 1 calc PR . .
C80 C 0.6120(6) 0.1426(7) 0.2475(6) 0.038(2) Uani 0.50 1 d P . .
H80A H 0.6586 0.1268 0.2035 0.045 Uiso 0.50 1 calc PR . .
H80B H 0.5468 0.1726 0.2311 0.045 Uiso 0.50 1 calc PR . .
C81 C 0.6034(6) 0.0526(7) 0.3160(6) 0.040(2) Uani 0.50 1 d P . .
H81A H 0.5809 0.0111 0.3006 0.059 Uiso 0.50 1 calc PR . .
H81B H 0.5558 0.0674 0.3593 0.059 Uiso 0.50 1 calc PR . .
H81C H 0.6679 0.0217 0.3319 0.059 Uiso 0.50 1 calc PR . .

loop_
_atom_site_aniso_label
_atom_site_aniso_U_11
_atom_site_aniso_U_22
_atom_site_aniso_U_33
_atom_site_aniso_U_23
_atom_site_aniso_U_13
_atom_site_aniso_U_12
Sn1 0.01239(12) 0.01943(13) 0.02278(14) -0.00713(11) -0.00182(10) -0.00470(10)
Sn2 0.01316(12) 0.02065(14) 0.02357(15) -0.00823(11) -0.00175(10) -0.00554(10)
Li1 0.035(4) 0.026(4) 0.058(5) -0.014(4) 0.003(4) -0.006(3)
C1 0.0157(16) 0.0200(18) 0.0194(18) -0.0045(15) -0.0011(14) -0.0078(14)
C2 0.0138(16) 0.0213(18) 0.0184(18) -0.0040(15) -0.0002(14) -0.0064(14)
C3 0.0190(18) 0.025(2) 0.023(2) -0.0045(16) -0.0035(15) -0.0071(15)
C4 0.0175(18) 0.029(2) 0.025(2) -0.0062(17) -0.0029(16) -0.0064(16)
C5 0.0193(18) 0.0211(19) 0.031(2) -0.0080(17) 0.0000(16) -0.0017(15)
C6 0.0174(17) 0.0221(19) 0.0198(19) -0.0036(15) -0.0007(15) -0.0079(15)
C7 0.0160(17) 0.0188(18) 0.034(2) -0.0137(17) 0.0013(16) -0.0044(14)
C8 0.0163(17) 0.0208(19) 0.043(3) -0.0092(18) -0.0010(17) -0.0037(15)
C9 0.026(2) 0.023(2) 0.059(3) -0.017(2) 0.011(2) -0.0132(17)
C10 0.027(2) 0.031(2) 0.061(3) -0.028(2) 0.002(2) -0.0081(18)
C11 0.034(2) 0.037(3) 0.049(3) -0.026(2) -0.001(2) -0.009(2)
C12 0.029(2) 0.022(2) 0.034(2) -0.0122(18) 0.0016(18) -0.0085(17)
C13 0.0146(16) 0.0206(17) 0.0199(18) -0.0064(15) -0.0059(14) -0.0061(13)
C14 0.0178(17) 0.0245(19) 0.025(2) -0.0092(16) -0.0077(15) -0.0034(15)
C15 0.034(2) 0.029(2) 0.031(2) -0.0145(19) -0.0123(18) -0.0034(18)
C16 0.039(2) 0.023(2) 0.038(2) -0.0124(19) -0.023(2) -0.0028(18)
C17 0.034(2) 0.0207(19) 0.027(2) -0.0016(17) -0.0138(18) -0.0109(17)
C18 0.0195(17) 0.0241(19) 0.0232(19) -0.0066(16) -0.0076(15) -0.0088(15)
C19 0.0183(18) 0.029(2) 0.023(2) -0.0056(17) -0.0022(15) -0.0094(16)
C20 0.019(2) 0.054(3) 0.033(3) 0.001(2) -0.0049(18) -0.009(2)
C21 0.026(2) 0.041(3) 0.021(2) -0.0051(19) -0.0071(17) -0.0077(18)
C22 0.063(3) 0.026(2) 0.040(3) -0.009(2) -0.030(3) -0.001(2)
C23 0.063(4) 0.053(3) 0.056(3) -0.038(3) -0.027(3) 0.016(3)
C24 0.098(5) 0.036(3) 0.058(4) -0.012(3) -0.029(3) -0.027(3)
C25 0.031(2) 0.024(2) 0.021(2) -0.0061(16) -0.0071(16) -0.0042(16)
C26 0.036(2) 0.045(3) 0.027(2) -0.013(2) 0.0029(19) -0.014(2)
C27 0.043(3) 0.034(2) 0.030(2) -0.003(2) -0.019(2) -0.004(2)
C28 0.024(2) 0.025(2) 0.041(3) 0.0030(19) -0.0061(19) -0.0083(17)
C29 0.025(2) 0.051(3) 0.079(4) 0.020(3) -0.012(3) -0.005(2)
C30 0.035(2) 0.034(3) 0.045(3) -0.005(2) -0.002(2) -0.012(2)
C31 0.039(3) 0.052(3) 0.094(5) -0.050(3) 0.004(3) -0.019(2)
C32 0.150(8) 0.143(7) 0.077(5) -0.079(5) 0.030(5) -0.102(6)
C33 0.078(5) 0.087(5) 0.127(7) -0.063(5) -0.022(5) -0.030(4)
C34 0.062(3) 0.035(2) 0.029(2) -0.014(2) 0.008(2) -0.027(2)
C35 0.031(3) 0.080(5) 0.103(6) 0.041(4) -0.011(3) -0.023(3)
C36 0.027(3) 0.090(6) 0.144(8) 0.054(5) -0.015(4) -0.022(3)
C37 0.0183(17) 0.0206(17) 0.0128(17) -0.0055(14) -0.0027(13) -0.0074(14)
C38 0.0163(16) 0.0243(18) 0.0133(17) -0.0056(15) -0.0008(13) -0.0079(14)
C39 0.0129(16) 0.027(2) 0.0190(18) -0.0054(16) -0.0040(14) -0.0072(14)
C40 0.0200(18) 0.028(2) 0.0199(19) -0.0040(16) -0.0083(15) -0.0039(15)
C41 0.0192(17) 0.0219(19) 0.023(2) -0.0067(16) -0.0020(15) -0.0054(15)
C42 0.0165(16) 0.0238(18) 0.0136(17) -0.0070(15) -0.0025(13) -0.0069(14)
C43 0.0128(15) 0.0178(17) 0.0204(18) -0.0078(14) -0.0050(13) -0.0017(13)
C44 0.0141(16) 0.0216(18) 0.0236(19) -0.0093(16) -0.0037(14) -0.0023(14)
C45 0.0246(19) 0.0251(19) 0.0217(19) -0.0122(16) -0.0047(15) -0.0044(16)
C46 0.028(2) 0.0215(18) 0.023(2) -0.0057(16) -0.0071(16) -0.0099(16)
C47 0.0220(18) 0.0204(18) 0.0207(19) -0.0042(15) -0.0042(15) -0.0096(15)
C48 0.0143(16) 0.0208(17) 0.0184(18) -0.0060(15) -0.0055(14) -0.0037(13)
C49 0.0132(16) 0.0230(18) 0.0176(18) -0.0016(15) -0.0029(13) -0.0080(14)
C50 0.0134(16) 0.0267(19) 0.0169(18) -0.0049(15) -0.0027(13) -0.0079(14)
C51 0.0171(17) 0.0251(19) 0.0168(18) -0.0008(15) -0.0040(14) -0.0084(15)
C52 0.0176(17) 0.0209(18) 0.026(2) -0.0026(16) -0.0101(15) -0.0064(14)
C53 0.0237(19) 0.027(2) 0.0213(19) -0.0065(16) -0.0072(15) -0.0097(16)
C54 0.0195(17) 0.0251(19) 0.0170(18) -0.0073(15) -0.0031(14) -0.0075(15)
C55 0.032(2) 0.028(2) 0.0190(19) -0.0058(16) -0.0042(16) -0.0144(17)
C56 0.046(3) 0.036(2) 0.026(2) -0.0019(19) -0.016(2) -0.015(2)
C57 0.051(3) 0.039(3) 0.027(2) -0.018(2) 0.002(2) -0.015(2)
C58 0.034(2) 0.024(2) 0.029(2) -0.0015(17) -0.0160(18) -0.0085(17)
C59 0.043(3) 0.031(2) 0.042(3) 0.005(2) -0.018(2) -0.023(2)
C60 0.072(4) 0.027(2) 0.047(3) -0.010(2) -0.019(3) 0.003(2)
C61 0.0231(18) 0.029(2) 0.0161(18) -0.0042(16) -0.0030(15) -0.0110(16)
C62 0.035(2) 0.034(2) 0.025(2) -0.0140(19) -0.0064(18) 0.0020(19)
C63 0.032(2) 0.040(2) 0.023(2) -0.0141(19) -0.0084(17) -0.0062(19)
C64 0.032(2) 0.033(2) 0.0164(19) -0.0112(17) 0.0007(16) -0.0119(18)
C65 0.040(2) 0.037(2) 0.021(2) -0.0114(19) -0.0043(18) -0.010(2)
C66 0.027(2) 0.081(4) 0.030(3) -0.022(3) 0.0071(19) -0.019(2)
C67 0.056(3) 0.026(2) 0.029(2) -0.0101(18) -0.012(2) -0.016(2)
C68 0.054(3) 0.030(2) 0.052(3) -0.007(2) -0.010(3) -0.025(2)
C69 0.064(4) 0.028(3) 0.055(3) -0.017(2) -0.003(3) -0.002(2)
C70 0.0207(18) 0.0255(19) 0.0166(18) -0.0060(15) -0.0002(14) -0.0126(15)
C71 0.025(2) 0.039(2) 0.027(2) -0.0205(19) 0.0042(16) -0.0118(18)
C72 0.032(2) 0.030(2) 0.0187(19) -0.0026(17) -0.0073(16) -0.0135(18)
C73 0.026(2) 0.039(2) 0.025(2) -0.0081(19) 0.0004(17) -0.0117(18)
C74 0.0152(17) 0.024(2) 0.052(3) -0.009(2) -0.0057(18) -0.0042(15)
C75 0.030(2) 0.039(3) 0.038(3) -0.024(2) -0.0003(19) -0.0045(19)
C76 0.073(9) 0.041(7) 0.154(15) -0.038(8) -0.062(10) -0.003(6)
C77 0.035(6) 0.076(9) 0.084(9) -0.051(8) -0.001(6) -0.019(6)
C78 0.054(6) 0.025(5) 0.071(8) -0.021(5) -0.028(6) 0.000(4)
C79 0.026(4) 0.056(6) 0.072(7) -0.043(6) -0.021(5) -0.001(4)
C80 0.024(4) 0.051(6) 0.047(6) -0.034(5) 0.001(4) -0.004(4)
C81 0.018(4) 0.051(6) 0.052(6) -0.026(5) -0.005(4) 0.000(4)

loop_
_atom_type_symbol
_atom_type_description
_atom_type_scat_dispersion_real
_atom_type_scat_dispersion_imag
_atom_type_scat_source
C C 0.0033 0.0016 'International Tables Vol C Tables 4.2.6.8 and 6.1.1.4'
H H 0.0000 0.0000 'International Tables Vol C Tables 4.2.6.8 and 6.1.1.4'
Sn Sn -0.6537 1.4246 'International Tables Vol C Tables 4.2.6.8 and 6.1.1.4'
Li Li -0.0003 0.0001 'International Tables Vol C Tables 4.2.6.8 and 6.1.1.4'

loop_
_geom_angle_atom_site_label_1
_geom_angle_atom_site_label_2
_geom_angle_atom_site_label_3
_geom_angle
_geom_angle_site_symmetry_1
_geom_angle_site_symmetry_3
_geom_angle_publ_flag
C73 Sn1 C1 95.02(14) . . ?
C73 Sn1 Li1 121.1(2) . . ?
C1 Sn1 Li1 110.9(2) . . ?
C73 Sn1 Sn2 90.05(12) . . ?
C1 Sn1 Sn2 120.06(9) . . ?
Li1 Sn1 Sn2 116.7(2) . . ?
C74 Sn2 C75 102.78(18) . . ?
C74 Sn2 C37 108.14(14) . . ?
C75 Sn2 C37 96.71(15) . . ?
C74 Sn2 Sn1 111.33(12) . . ?
C75 Sn2 Sn1 125.33(12) . . ?
C37 Sn2 Sn1 110.81(9) . . ?
C45 Li1 C46 33.37(17) . . ?
C45 Li1 C17 120.1(3) . . ?
C46 Li1 C17 103.9(3) . . ?
C45 Li1 C18 151.7(4) . . ?
C46 Li1 C18 129.6(3) . . ?
C17 Li1 C18 31.61(16) . . ?
C45 Li1 Sn1 121.0(3) . . ?
C46 Li1 Sn1 139.4(4) . . ?
C17 Li1 Sn1 115.3(3) . . ?
C18 Li1 Sn1 85.5(2) . . ?
C45 Li1 C44 30.88(15) . . ?
C46 Li1 C44 55.8(2) . . ?
C17 Li1 C44 150.0(3) . . ?
C18 Li1 C44 173.9(4) . . ?
Sn1 Li1 C44 90.6(3) . . ?
C6 C1 C2 116.6(3) . . ?
C6 C1 Sn1 130.5(3) . . ?
C2 C1 Sn1 112.8(2) . . ?
C3 C2 C1 121.3(3) . . ?
C3 C2 C13 116.2(3) . . ?
C1 C2 C13 122.5(3) . . ?
C4 C3 C2 121.1(4) . . ?
C3 C4 C5 118.7(4) . . ?
C4 C5 C6 121.2(4) . . ?
C1 C6 C5 121.0(4) . . ?
C1 C6 C7 124.1(3) . . ?
C5 C6 C7 114.9(3) . . ?
C12 C7 C8 120.2(4) . . ?
C12 C7 C6 118.8(3) . . ?
C8 C7 C6 120.6(4) . . ?
C9 C8 C7 118.1(4) . . ?
C9 C8 C28 120.1(4) . . ?
C7 C8 C28 121.8(4) . . ?
C10 C9 C8 123.2(4) . . ?
C9 C10 C11 118.5(4) . . ?
C9 C10 C31 120.5(5) . . ?
C11 C10 C31 120.9(5) . . ?
C10 C11 C12 120.9(5) . . ?
C7 C12 C11 119.1(4) . . ?
C7 C12 C34 121.3(4) . . ?
C11 C12 C34 119.6(4) . . ?
C18 C13 C14 120.1(3) . . ?
C18 C13 C2 120.0(3) . . ?
C14 C13 C2 119.9(3) . . ?
C15 C14 C13 118.7(4) . . ?
C15 C14 C25 118.3(3) . . ?
C13 C14 C25 123.0(3) . . ?
C16 C15 C14 122.8(4) . . ?
C15 C16 C17 117.9(4) . . ?
C15 C16 C22 119.9(4) . . ?
C17 C16 C22 122.1(4) . . ?
C18 C17 C16 121.5(4) . . ?
C18 C17 Li1 76.7(3) . . ?
C16 C17 Li1 96.9(3) . . ?
C13 C18 C17 118.9(3) . . ?
C13 C18 C19 120.2(3) . . ?
C17 C18 C19 120.9(3) . . ?
C13 C18 Li1 97.6(3) . . ?
C17 C18 Li1 71.7(3) . . ?
C19 C18 Li1 101.4(3) . . ?
C18 C19 C20 110.2(3) . . ?
C18 C19 C21 114.0(3) . . ?
C20 C19 C21 109.8(3) . . ?
C24 C22 C23 109.4(4) . . ?
C24 C22 C16 111.0(4) . . ?
C23 C22 C16 112.5(4) . . ?
C14 C25 C27 110.3(3) . . ?
C14 C25 C26 113.2(3) . . ?
C27 C25 C26 109.5(3) . . ?
C8 C28 C30 113.4(4) . . ?
C8 C28 C29 111.2(4) . . ?
C30 C28 C29 107.9(4) . . ?
C32 C31 C33 118.5(6) . . ?
C32 C31 C10 116.9(5) . . ?
C33 C31 C10 108.5(4) . . ?
C36 C34 C35 109.2(5) . . ?
C36 C34 C12 115.3(4) . . ?
C35 C34 C12 112.1(4) . . ?
C42 C37 C38 116.0(3) . . ?
C42 C37 Sn2 121.8(2) . . ?
C38 C37 Sn2 121.3(3) . . ?
C39 C38 C37 121.3(3) . . ?
C39 C38 C49 113.5(3) . . ?
C37 C38 C49 125.0(3) . . ?
C40 C39 C38 121.3(3) . . ?
C41 C40 C39 118.6(4) . . ?
C40 C41 C42 121.2(4) . . ?
C41 C42 C37 121.4(3) . . ?
C41 C42 C43 111.5(3) . . ?
C37 C42 C43 127.1(3) . . ?
C48 C43 C44 119.4(3) . . ?
C48 C43 C42 120.3(3) . . ?
C44 C43 C42 118.7(3) . . ?
C45 C44 C43 118.7(3) . . ?
C45 C44 C64 119.8(3) . . ?
C43 C44 C64 121.5(3) . . ?
C45 C44 Li1 60.9(3) . . ?
C43 C44 Li1 94.0(3) . . ?
C64 C44 Li1 116.8(3) . . ?
C44 C45 C46 122.1(3) . . ?
C44 C45 Li1 88.2(3) . . ?
C46 C45 Li1 79.0(3) . . ?
C47 C46 C45 117.2(3) . . ?
C47 C46 C67 122.2(3) . . ?
C45 C46 C67 120.3(3) . . ?
C47 C46 Li1 87.5(3) . . ?
C45 C46 Li1 67.6(3) . . ?
C67 C46 Li1 119.4(3) . . ?
C46 C47 C48 122.1(3) . . ?
C47 C48 C43 119.7(3) . . ?
C47 C48 C70 118.5(3) . . ?
C43 C48 C70 121.6(3) . . ?
C54 C49 C50 120.1(3) . . ?
C54 C49 C38 121.0(3) . . ?
C50 C49 C38 118.6(3) . . ?
C51 C50 C49 118.2(3) . . ?
C51 C50 C61 120.4(3) . . ?
C49 C50 C61 121.3(3) . . ?
C52 C51 C50 122.3(3) . . ?
C53 C52 C51 118.3(4) . . ?
C53 C52 C58 122.0(4) . . ?
C51 C52 C58 119.6(4) . . ?
C52 C53 C54 122.5(4) . . ?
C53 C54 C49 118.6(3) . . ?
C53 C54 C55 119.9(3) . . ?
C49 C54 C55 121.5(3) . . ?
C54 C55 C57 112.2(3) . . ?
C54 C55 C56 110.4(3) . . ?
C57 C55 C56 109.7(3) . . ?
C60 C58 C52 112.3(4) . . ?
C60 C58 C59 111.1(4) . . ?
C52 C58 C59 109.2(3) . . ?
C50 C61 C63 113.8(3) . . ?
C50 C61 C62 110.8(3) . . ?
C63 C61 C62 109.8(3) . . ?
C44 C64 C65 113.4(3) . . ?
C44 C64 C66 111.0(4) . . ?
C65 C64 C66 109.6(3) . . ?
C68 C67 C46 114.3(4) . . ?
C68 C67 C69 109.6(4) . . ?
C46 C67 C69 108.7(4) . . ?
C48 C70 C71 112.1(3) . . ?
C48 C70 C72 110.1(3) . . ?
C71 C70 C72 110.7(3) . . ?
C76 C77 C78 116.4(11) . . ?
C77 C78 C79 113.7(10) . . ?
C78 C79 C80 116.4(9) . . ?
C79 C80 C81 113.6(8) . . ?

loop_
_geom_bond_atom_site_label_1
_geom_bond_atom_site_label_2
_geom_bond_distance
_geom_bond_site_symmetry_2
_geom_bond_publ_flag
Sn1 C73 2.202(4) . ?
Sn1 C1 2.259(4) . ?
Sn1 Li1 2.685(8) . ?
Sn1 Sn2 2.8508(4) . ?
Sn2 C74 2.159(4) . ?
Sn2 C75 2.172(4) . ?
Sn2 C37 2.229(4) . ?
Li1 C45 2.367(9) . ?
Li1 C46 2.513(9) . ?
Li1 C17 2.538(9) . ?
Li1 C18 2.601(9) . ?
Li1 C44 2.707(9) . ?
C1 C6 1.398(5) . ?
C1 C2 1.410(5) . ?
C2 C3 1.398(5) . ?
C2 C13 1.506(5) . ?
C3 C4 1.367(5) . ?
C4 C5 1.383(6) . ?
C5 C6 1.401(5) . ?
C6 C7 1.497(5) . ?
C7 C12 1.393(6) . ?
C7 C8 1.409(5) . ?
C8 C9 1.388(6) . ?
C8 C28 1.515(6) . ?
C9 C10 1.357(7) . ?
C10 C11 1.397(6) . ?
C10 C31 1.515(6) . ?
C11 C12 1.401(6) . ?
C12 C34 1.524(6) . ?
C13 C18 1.400(5) . ?
C13 C14 1.406(5) . ?
C14 C15 1.397(5) . ?
C14 C25 1.509(5) . ?
C15 C16 1.367(6) . ?
C16 C17 1.408(6) . ?
C16 C22 1.529(6) . ?
C17 C18 1.401(5) . ?
C18 C19 1.522(5) . ?
C19 C20 1.526(5) . ?
C19 C21 1.532(5) . ?
C22 C24 1.494(7) . ?
C22 C23 1.538(7) . ?
C25 C27 1.520(6) . ?
C25 C26 1.538(6) . ?
C28 C30 1.523(6) . ?
C28 C29 1.538(6) . ?
C31 C32 1.423(8) . ?
C31 C33 1.506(8) . ?
C34 C36 1.483(8) . ?
C34 C35 1.479(7) . ?
C37 C42 1.414(5) . ?
C37 C38 1.420(5) . ?
C38 C39 1.390(5) . ?
C38 C49 1.510(5) . ?
C39 C40 1.382(5) . ?
C40 C41 1.380(5) . ?
C41 C42 1.394(5) . ?
C42 C43 1.507(5) . ?
C43 C48 1.395(5) . ?
C43 C44 1.414(5) . ?
C44 C45 1.390(5) . ?
C44 C64 1.510(5) . ?
C45 C46 1.408(5) . ?
C46 C47 1.384(5) . ?
C46 C67 1.522(5) . ?
C47 C48 1.390(5) . ?
C48 C70 1.513(5) . ?
C49 C54 1.409(5) . ?
C49 C50 1.409(5) . ?
C50 C51 1.396(5) . ?
C50 C61 1.512(5) . ?
C51 C52 1.382(5) . ?
C52 C53 1.372(5) . ?
C52 C58 1.527(5) . ?
C53 C54 1.387(5) . ?
C54 C55 1.513(5) . ?
C55 C57 1.530(6) . ?
C55 C56 1.551(6) . ?
C58 C60 1.513(6) . ?
C58 C59 1.538(6) . ?
C61 C63 1.524(5) . ?
C61 C62 1.526(5) . ?
C64 C65 1.530(6) . ?
C64 C66 1.539(6) . ?
C67 C68 1.515(6) . ?
C67 C69 1.523(7) . ?
C70 C71 1.532(5) . ?
C70 C72 1.535(5) . ?
C76 C77 1.360(17) . ?
C77 C78 1.478(14) . ?
C78 C79 1.488(15) . ?
C79 C80 1.516(12) . ?
C80 C81 1.530(14) . ?
